data_4070030
loop_
_publ_author_name
'Partyka, David V.'
'Gao, Lei'
'Teets, Thomas S.'
'Updegraff, James B.'
'Deligonul, Nihal'
'Gray, Thomas G.'

_publ_section_title
;
 Copper-Catalyzed Huisgen [3 + 2] Cycloaddition of Gold(I) Alkynyls with
 Benzyl Azide. Syntheses, Structures, and Optical Properties
;
_journal_issue 21
_journal_name_full Organometallics
_journal_page_first 6171
_journal_paper_doi 10.1021/om9005774
_journal_volume 28
_journal_year 2009
_chemical_formula_moiety 'C33 H27 Au N3 P'
_chemical_formula_sum 'C33 H27 Au N3 P'
_chemical_formula_weight 693.51
_chemical_name_systematic
;

 ?

;
_space_group_IT_number 14
_symmetry_cell_setting monoclinic
_symmetry_space_group_name_Hall '-P 2yn'
_symmetry_space_group_name_H-M 'P 1 21/n 1'
_atom_sites_solution_hydrogens geom
_atom_sites_solution_primary direct
_atom_sites_solution_secondary difmap
_audit_creation_method SHELXL-97
_cell_angle_alpha 90.00
_cell_angle_beta 95.925(2)
_cell_angle_gamma 90.00
_cell_formula_units_Z 4
_cell_length_a 17.073(2)
_cell_length_b 9.1697(13)
_cell_length_c 17.541(2)
_cell_measurement_reflns_used 9632
_cell_measurement_temperature 100(2)
_cell_measurement_theta_max 27.71
_cell_measurement_theta_min 2.40
_cell_volume 2731.4(6)
_computing_cell_refinement 'Bruker SMART'
_computing_data_collection 'Bruker SMART'
_computing_data_reduction 'Bruker SAINT'
_computing_molecular_graphics 'Bruker SHELXTL'
_computing_publication_material 'Bruker SHELXTL'
_computing_structure_refinement 'SHELXL-97 (Sheldrick, 1997)'
_computing_structure_solution 'SHELXS-97 (Sheldrick, 1990)'
_diffrn_ambient_temperature 100(2)
_diffrn_measured_fraction_theta_full 0.989
_diffrn_measured_fraction_theta_max 0.989
_diffrn_measurement_device_type 'Bruker AXS APEX II CCD area detector'
_diffrn_measurement_method 'phi and omega scans'
_diffrn_radiation_monochromator graphite
_diffrn_radiation_source 'fine-focus sealed tube'
_diffrn_radiation_type MoK\a
_diffrn_radiation_wavelength 0.71073
_diffrn_reflns_av_R_equivalents 0.0368
_diffrn_reflns_av_sigmaI/netI 0.0240
_diffrn_reflns_limit_h_max 22
_diffrn_reflns_limit_h_min -22
_diffrn_reflns_limit_k_max 11
_diffrn_reflns_limit_k_min -11
_diffrn_reflns_limit_l_max 22
_diffrn_reflns_limit_l_min -22
_diffrn_reflns_number 31466
_diffrn_reflns_theta_full 27.75
_diffrn_reflns_theta_max 27.75
_diffrn_reflns_theta_min 1.58
_diffrn_standards_decay_% none
_diffrn_standards_number 0
_exptl_absorpt_coefficient_mu 5.472
_exptl_absorpt_correction_T_max 0.4392
_exptl_absorpt_correction_T_min 0.1979
_exptl_absorpt_correction_type multi-scan
_exptl_absorpt_process_details 'AXScale in APEX2 (Bruker, 2004)'
_exptl_crystal_colour colourless
_exptl_crystal_density_diffrn 1.686
_exptl_crystal_density_meas ?
_exptl_crystal_density_method 'not measured'
_exptl_crystal_description irregular
_exptl_crystal_F_000 1360
_exptl_crystal_size_max 0.44
_exptl_crystal_size_mid 0.43
_exptl_crystal_size_min 0.18
_refine_diff_density_max 3.343
_refine_diff_density_min -1.533
_refine_diff_density_rms 0.128
_refine_ls_extinction_method none
_refine_ls_goodness_of_fit_ref 0.984
_refine_ls_hydrogen_treatment constr
_refine_ls_matrix_type full
_refine_ls_number_parameters 343
_refine_ls_number_reflns 6359
_refine_ls_number_restraints 0
_refine_ls_restrained_S_all 0.984
_refine_ls_R_factor_all 0.0339
_refine_ls_R_factor_gt 0.0286
_refine_ls_shift/su_max 0.052
_refine_ls_shift/su_mean 0.006
_refine_ls_structure_factor_coef Fsqd
_refine_ls_weighting_details 'calc w=1/[\s^2^(Fo^2^)+(0.1000P)^2^+0.8501P] where P=(Fo^2^+2Fc^2^)/3'
_refine_ls_weighting_scheme calc
_refine_ls_wR_factor_gt 0.1075
_refine_ls_wR_factor_ref 0.1153
_reflns_number_gt 5747
_reflns_number_total 6359
_reflns_threshold_expression >2sigma(I)
_cod_data_source_file om9005774_si_002.cif
_cod_data_source_block nd110708_0m
_cod_depositor_comments
;
The following automatic conversions were performed:

'_symmetry_cell_setting' value 'Monoclinic' changed to 'monoclinic'
according to /home/saulius/struct/CIF-dictionaries/cif_core.dic
dictionary named 'cif_core.dic' version 2.4.2 from 2011-04-26.

Automatic conversion script
Id: cif_fix_values 1715 2011-07-08 13:25:40Z adriana 

The following automatic conversions were performed:

'_exptl_crystal_density_meas' value 'not measured' was changed to '?'
- the value is perceived as not measured.

Automatic conversion script
Id: cif_fix_values 3008 2015-01-20 13:52:24Z robertas 
;
_cod_original_cell_volume 2731.4(7)
_cod_original_sg_symbol_H-M P2(1)/n
_cod_database_code 4070030

loop_
_symmetry_equiv_pos_as_xyz
'x, y, z'
'-x+1/2, y+1/2, -z+1/2'
'-x, -y, -z'
'x-1/2, -y-1/2, z-1/2'

loop_
_atom_site_label
_atom_site_type_symbol
_atom_site_fract_x
_atom_site_fract_y
_atom_site_fract_z
_atom_site_U_iso_or_equiv
_atom_site_adp_type
_atom_site_occupancy
_atom_site_symmetry_multiplicity
_atom_site_calc_flag
_atom_site_refinement_flags
Au1 Au 0.849759(8) 0.221130(15) 0.092523(8) 0.01680(9) Uani 1 1 d .
C1 C 0.9492(3) 0.2514(5) 0.1638(2) 0.0184(8) Uani 1 1 d .
C9 C 0.9516(2) 0.0061(4) 0.2304(2) 0.0237(8) Uani 1 1 d .
H9A H 0.9906 -0.0455 0.2664 0.028 Uiso 1 1 calc R
H9B H 0.9457 -0.0492 0.1817 0.028 Uiso 1 1 calc R
C33 C 0.7485(3) 0.4591(5) -0.0586(2) 0.0268(9) Uani 1 1 d .
H33 H 0.8032 0.4383 -0.0555 0.032 Uiso 1 1 calc R
C22 C 0.6596(2) 0.1016(4) 0.0533(2) 0.0184(7) Uani 1 1 d .
C16 C 0.7580(2) 0.0846(4) -0.0721(2) 0.0160(7) Uani 1 1 d .
C17 C 0.8188(2) -0.0191(4) -0.0651(2) 0.0178(8) Uani 1 1 d .
H17 H 0.8470 -0.0369 -0.0164 0.021 Uiso 1 1 calc R
C10 C 0.8735(3) 0.0106(4) 0.2634(2) 0.0221(8) Uani 1 1 d .
C19 C 0.7962(2) -0.0704(4) -0.1995(2) 0.0198(7) Uani 1 1 d .
H19 H 0.8097 -0.1220 -0.2433 0.024 Uiso 1 1 calc R
C6 C 1.0110(3) 0.7838(5) 0.0687(3) 0.0325(11) Uani 1 1 d .
H6 H 1.0147 0.8755 0.0441 0.039 Uiso 1 1 calc R
C31 C 0.6401(3) 0.6198(6) -0.0961(2) 0.0375(13) Uani 1 1 d .
H31 H 0.6203 0.7080 -0.1190 0.045 Uiso 1 1 calc R
C18 C 0.8380(2) -0.0952(4) -0.1283(2) 0.0200(7) Uani 1 1 d .
H18 H 0.8797 -0.1643 -0.1233 0.024 Uiso 1 1 calc R
C3 C 1.0023(2) 0.5118(4) 0.1402(2) 0.0186(7) Uani 1 1 d .
C28 C 0.6976(2) 0.3598(4) -0.0298(2) 0.0194(8) Uani 1 1 d .
C13 C 0.7291(3) 0.0180(6) 0.3222(4) 0.0455(14) Uani 1 1 d .
H13 H 0.6795 0.0219 0.3421 0.055 Uiso 1 1 calc R
C27 C 0.6318(3) 0.1661(5) 0.1170(3) 0.0294(9) Uani 1 1 d .
H27 H 0.6547 0.2539 0.1375 0.035 Uiso 1 1 calc R
C4 C 0.9522(3) 0.5466(5) 0.0744(2) 0.0290(9) Uani 1 1 d .
H4 H 0.9152 0.4765 0.0533 0.035 Uiso 1 1 calc R
C20 C 0.7351(2) 0.0291(4) -0.2067(2) 0.0216(8) Uani 1 1 d .
H20 H 0.7064 0.0451 -0.2553 0.026 Uiso 1 1 calc R
C23 C 0.6270(3) -0.0289(5) 0.0245(2) 0.0246(8) Uani 1 1 d .
H23 H 0.6462 -0.0739 -0.0186 0.030 Uiso 1 1 calc R
C21 C 0.7155(2) 0.1057(4) -0.1431(2) 0.0193(7) Uani 1 1 d .
H21 H 0.6728 0.1727 -0.1481 0.023 Uiso 1 1 calc R
C29 C 0.6178(3) 0.3910(5) -0.0345(2) 0.0236(8) Uani 1 1 d .
H29 H 0.5825 0.3231 -0.0156 0.028 Uiso 1 1 calc R
C30 C 0.5892(3) 0.5218(5) -0.0667(3) 0.0326(10) Uani 1 1 d .
H30 H 0.5347 0.5439 -0.0686 0.039 Uiso 1 1 calc R
C15 C 0.8653(3) 0.0872(5) 0.3302(3) 0.0296(9) Uani 1 1 d .
H15 H 0.9093 0.1369 0.3558 0.036 Uiso 1 1 calc R
C24 C 0.5663(3) -0.0923(6) 0.0594(3) 0.0360(11) Uani 1 1 d .
H24 H 0.5442 -0.1818 0.0402 0.043 Uiso 1 1 calc R
C7 C 1.0604(3) 0.7509(5) 0.1337(3) 0.0313(10) Uani 1 1 d .
H7 H 1.0977 0.8211 0.1542 0.038 Uiso 1 1 calc R
C25 C 0.5377(3) -0.0272(6) 0.1213(3) 0.0387(12) Uani 1 1 d .
H25 H 0.4954 -0.0706 0.1442 0.046 Uiso 1 1 calc R
C32 C 0.7198(3) 0.5891(5) -0.0921(3) 0.0341(11) Uani 1 1 d .
H32 H 0.7548 0.6562 -0.1120 0.041 Uiso 1 1 calc R
C12 C 0.7369(3) -0.0592(6) 0.2570(3) 0.0452(14) Uani 1 1 d .
H12 H 0.6927 -0.1094 0.2320 0.054 Uiso 1 1 calc R
C11 C 0.8091(3) -0.0651(5) 0.2269(3) 0.0327(10) Uani 1 1 d .
H11 H 0.8146 -0.1201 0.1818 0.039 Uiso 1 1 calc R
C8 C 1.0563(2) 0.6179(5) 0.1690(3) 0.0256(9) Uani 1 1 d .
H8 H 1.0908 0.5976 0.2137 0.031 Uiso 1 1 calc R
C26 C 0.5704(3) 0.1014(6) 0.1504(3) 0.0357(11) Uani 1 1 d .
H26 H 0.5508 0.1457 0.1936 0.043 Uiso 1 1 calc R
C5 C 0.9561(3) 0.6819(6) 0.0398(3) 0.0357(11) Uani 1 1 d .
H5 H 0.9208 0.7047 -0.0041 0.043 Uiso 1 1 calc R
C14 C 0.7934(3) 0.0915(6) 0.3598(3) 0.0395(12) Uani 1 1 d .
H14 H 0.7877 0.1443 0.4055 0.047 Uiso 1 1 calc R
P1 P 0.73884(6) 0.19073(11) 0.01044(6) 0.0156(2) Uani 1 1 d .
N3 N 1.0582(2) 0.3349(4) 0.23547(19) 0.0206(7) Uani 1 1 d .
N1 N 0.98074(19) 0.1530(4) 0.21617(18) 0.0162(6) Uani 1 1 d .
N2 N 1.0450(2) 0.2026(4) 0.2596(2) 0.0203(7) Uani 1 1 d .
C2 C 1.0011(2) 0.3684(4) 0.1774(2) 0.0167(7) Uani 1 1 d .

loop_
_atom_site_aniso_label
_atom_site_aniso_U_11
_atom_site_aniso_U_22
_atom_site_aniso_U_33
_atom_site_aniso_U_23
_atom_site_aniso_U_13
_atom_site_aniso_U_12
Au1 0.01691(12) 0.01846(13) 0.01446(12) -0.00154(4) -0.00109(7) -0.00178(5)
C1 0.021(2) 0.0209(16) 0.0126(19) 0.0038(16) -0.0009(16) 0.0009(16)
C9 0.031(2) 0.0112(16) 0.029(2) 0.0000(15) 0.0029(17) 0.0002(15)
C33 0.038(2) 0.0200(19) 0.023(2) 0.0055(16) 0.0024(17) -0.0080(17)
C22 0.0176(18) 0.0206(17) 0.0164(17) 0.0052(15) -0.0008(14) -0.0005(14)
C16 0.0159(18) 0.0141(16) 0.0179(17) 0.0004(14) 0.0019(13) -0.0031(13)
C17 0.0217(19) 0.0155(16) 0.0152(17) 0.0007(14) -0.0026(14) 0.0010(15)
C10 0.028(2) 0.0147(17) 0.0224(19) 0.0066(15) -0.0013(16) -0.0017(15)
C19 0.0239(19) 0.0188(17) 0.0166(17) -0.0051(15) 0.0020(14) -0.0005(15)
C6 0.037(3) 0.024(2) 0.038(3) 0.0090(18) 0.015(2) 0.0016(17)
C31 0.069(4) 0.018(2) 0.024(2) 0.0012(16) -0.004(2) 0.005(2)
C18 0.0199(19) 0.0141(16) 0.0256(19) 0.0013(15) 0.0008(15) 0.0019(14)
C3 0.0177(18) 0.0217(18) 0.0173(17) -0.0011(15) 0.0059(14) 0.0000(15)
C28 0.032(2) 0.0143(16) 0.0122(16) -0.0013(14) 0.0018(15) -0.0028(15)
C13 0.033(3) 0.036(3) 0.070(4) 0.031(3) 0.021(3) 0.004(2)
C27 0.032(2) 0.033(2) 0.023(2) 0.0027(19) 0.0048(17) 0.0000(19)
C4 0.034(2) 0.029(2) 0.023(2) 0.0010(18) -0.0014(17) -0.0028(19)
C20 0.0178(19) 0.027(2) 0.0189(18) -0.0024(16) -0.0027(14) -0.0020(15)
C23 0.028(2) 0.0198(18) 0.025(2) 0.0035(16) -0.0003(16) -0.0029(16)
C21 0.0161(18) 0.0232(18) 0.0179(17) 0.0001(15) -0.0014(14) 0.0017(15)
C29 0.026(2) 0.0214(19) 0.0228(19) -0.0012(16) -0.0005(16) -0.0001(16)
C30 0.035(3) 0.031(2) 0.030(2) -0.0043(19) -0.0060(19) 0.008(2)
C15 0.033(2) 0.028(2) 0.029(2) 0.0068(18) 0.0061(18) -0.0040(18)
C24 0.030(2) 0.037(2) 0.041(3) 0.011(2) -0.001(2) -0.011(2)
C7 0.025(2) 0.0221(18) 0.047(3) -0.001(2) 0.008(2) -0.0046(19)
C25 0.028(2) 0.053(3) 0.035(3) 0.024(2) 0.0017(19) -0.006(2)
C32 0.054(3) 0.023(2) 0.025(2) 0.0031(18) 0.001(2) -0.010(2)
C12 0.035(3) 0.039(3) 0.059(3) 0.019(3) -0.007(2) -0.015(2)
C11 0.038(3) 0.026(2) 0.032(2) 0.0070(19) -0.0042(19) -0.007(2)
C8 0.020(2) 0.024(2) 0.033(2) -0.0023(18) 0.0019(16) -0.0026(16)
C26 0.031(2) 0.054(3) 0.024(2) 0.013(2) 0.0136(18) 0.006(2)
C5 0.052(3) 0.030(2) 0.025(2) 0.009(2) 0.000(2) 0.002(2)
C14 0.051(3) 0.032(2) 0.039(3) 0.007(2) 0.020(2) 0.006(2)
P1 0.0173(5) 0.0154(4) 0.0138(5) -0.0008(4) 0.0005(4) -0.0023(4)
N3 0.0189(17) 0.0263(17) 0.0162(15) -0.0023(14) 0.0003(12) -0.0003(14)
N1 0.0150(15) 0.0197(15) 0.0144(14) 0.0017(13) 0.0043(11) 0.0020(12)
N2 0.0190(18) 0.0248(17) 0.0169(17) -0.0007(13) 0.0011(14) -0.0008(13)
C2 0.0171(18) 0.0206(17) 0.0128(16) -0.0034(14) 0.0032(13) 0.0003(14)

loop_
_atom_type_symbol
_atom_type_description
_atom_type_scat_dispersion_real
_atom_type_scat_dispersion_imag
_atom_type_scat_source
C C 0.0033 0.0016 'International Tables Vol C Tables 4.2.6.8 and 6.1.1.4'
H H 0.0000 0.0000 'International Tables Vol C Tables 4.2.6.8 and 6.1.1.4'
N N 0.0061 0.0033 'International Tables Vol C Tables 4.2.6.8 and 6.1.1.4'
P P 0.1023 0.0942 'International Tables Vol C Tables 4.2.6.8 and 6.1.1.4'
Au Au -2.0133 8.8022 'International Tables Vol C Tables 4.2.6.8 and 6.1.1.4'

loop_
_geom_angle_atom_site_label_1
_geom_angle_atom_site_label_2
_geom_angle_atom_site_label_3
_geom_angle
C1 Au1 P1 178.74(12)
N1 C1 C2 101.2(4)
N1 C1 Au1 125.2(3)
C2 C1 Au1 133.5(3)
N1 C9 C10 111.7(3)
N1 C9 H9A 109.3
C10 C9 H9A 109.3
N1 C9 H9B 109.3
C10 C9 H9B 109.3
H9A C9 H9B 107.9
C32 C33 C28 120.5(5)
C32 C33 H33 119.7
C28 C33 H33 119.7
C23 C22 C27 120.0(4)
C23 C22 P1 121.7(3)
C27 C22 P1 118.3(3)
C21 C16 C17 119.1(3)
C21 C16 P1 121.6(3)
C17 C16 P1 119.3(3)
C18 C17 C16 120.5(4)
C18 C17 H17 119.7
C16 C17 H17 119.7
C15 C10 C11 119.8(4)
C15 C10 C9 120.6(4)
C11 C10 C9 119.7(4)
C20 C19 C18 120.1(4)
C20 C19 H19 120.0
C18 C19 H19 120.0
C5 C6 C7 119.3(4)
C5 C6 H6 120.3
C7 C6 H6 120.3
C32 C31 C30 120.0(4)
C32 C31 H31 120.0
C30 C31 H31 120.0
C17 C18 C19 119.8(4)
C17 C18 H18 120.1
C19 C18 H18 120.1
C4 C3 C8 117.6(4)
C4 C3 C2 122.3(4)
C8 C3 C2 120.1(4)
C29 C28 C33 119.4(4)
C29 C28 P1 122.6(3)
C33 C28 P1 118.0(3)
C12 C13 C14 120.6(5)
C12 C13 H13 119.7
C14 C13 H13 119.7
C26 C27 C22 119.6(5)
C26 C27 H27 120.2
C22 C27 H27 120.2
C5 C4 C3 120.9(4)
C5 C4 H4 119.6
C3 C4 H4 119.6
C19 C20 C21 120.3(4)
C19 C20 H20 119.9
C21 C20 H20 119.9
C24 C23 C22 119.4(4)
C24 C23 H23 120.3
C22 C23 H23 120.3
C20 C21 C16 120.2(4)
C20 C21 H21 119.9
C16 C21 H21 119.9
C28 C29 C30 120.2(4)
C28 C29 H29 119.9
C30 C29 H29 119.9
C31 C30 C29 120.2(4)
C31 C30 H30 119.9
C29 C30 H30 119.9
C14 C15 C10 120.2(5)
C14 C15 H15 119.9
C10 C15 H15 119.9
C25 C24 C23 120.6(5)
C25 C24 H24 119.7
C23 C24 H24 119.7
C8 C7 C6 120.8(5)
C8 C7 H7 119.6
C6 C7 H7 119.6
C24 C25 C26 120.1(5)
C24 C25 H25 119.9
C26 C25 H25 119.9
C31 C32 C33 119.7(4)
C31 C32 H32 120.1
C33 C32 H32 120.1
C13 C12 C11 120.3(5)
C13 C12 H12 119.8
C11 C12 H12 119.9
C12 C11 C10 119.5(5)
C12 C11 H11 120.3
C10 C11 H11 120.3
C7 C8 C3 121.2(4)
C7 C8 H8 119.4
C3 C8 H8 119.4
C27 C26 C25 120.2(5)
C27 C26 H26 119.9
C25 C26 H26 119.9
C6 C5 C4 120.3(5)
C6 C5 H5 119.8
C4 C5 H5 119.9
C15 C14 C13 119.6(5)
C15 C14 H14 120.2
C13 C14 H14 120.2
C22 P1 C16 107.16(18)
C22 P1 C28 105.68(19)
C16 P1 C28 104.14(17)
C22 P1 Au1 113.70(13)
C16 P1 Au1 111.50(13)
C28 P1 Au1 113.94(13)
N2 N3 C2 108.3(3)
N2 N1 C1 113.6(3)
N2 N1 C9 119.0(3)
C1 N1 C9 127.4(3)
N3 N2 N1 106.7(3)
N3 C2 C1 110.2(4)
N3 C2 C3 119.3(3)
C1 C2 C3 130.5(4)

loop_
_geom_bond_atom_site_label_1
_geom_bond_atom_site_label_2
_geom_bond_distance
Au1 C1 2.021(4)
Au1 P1 2.2746(11)
C1 N1 1.358(5)
C1 C2 1.397(6)
C9 N1 1.467(5)
C9 C10 1.508(6)
C9 H9A 0.9900
C9 H9B 0.9900
C33 C32 1.395(6)
C33 C28 1.389(6)
C33 H33 0.9500
C22 C23 1.392(6)
C22 C27 1.390(6)
C22 P1 1.809(4)
C16 C21 1.389(5)
C16 C17 1.404(5)
C16 P1 1.802(4)
C17 C18 1.378(5)
C17 H17 0.9500
C10 C15 1.386(6)
C10 C11 1.398(6)
C19 C20 1.382(5)
C19 C18 1.393(5)
C19 H19 0.9500
C6 C5 1.383(8)
C6 C7 1.379(8)
C6 H6 0.9500
C31 C32 1.384(7)
C31 C30 1.386(7)
C31 H31 0.9500
C18 H18 0.9500
C3 C4 1.400(6)
C3 C8 1.399(5)
C3 C2 1.469(5)
C28 C29 1.386(6)
C28 P1 1.815(4)
C13 C12 1.363(8)
C13 C14 1.394(8)
C13 H13 0.9500
C27 C26 1.386(6)
C27 H27 0.9500
C4 C5 1.386(6)
C4 H4 0.9500
C20 C21 1.388(5)
C20 H20 0.9500
C23 C24 1.385(6)
C23 H23 0.9500
C21 H21 0.9500
C29 C30 1.393(6)
C29 H29 0.9500
C30 H30 0.9500
C15 C14 1.383(7)
C15 H15 0.9500
C24 C25 1.372(8)
C24 H24 0.9500
C7 C8 1.373(6)
C7 H7 0.9500
C25 C26 1.380(8)
C25 H25 0.9500
C32 H32 0.9500
C12 C11 1.392(7)
C12 H12 0.9500
C11 H11 0.9500
C8 H8 0.9500
C26 H26 0.9500
C5 H5 0.9500
C14 H14 0.9500
N3 N2 1.312(5)
N3 C2 1.370(5)
N1 N2 1.347(5)
